data_7040462
loop_
_publ_author_name
'De-Botton, Sophie'
'Romm, Ronit'
'Bensoussan, Guillaume'
'Hitrik, Maria'
'Musa, Sanaa'
'Gelman, Dmitri'

_publ_section_title
;
 Coordination versatility of p-hydroquinone-functionalized
 dibenzobarrelene-based PC(sp(3))P pincer ligands.
;
_journal_issue 40
_journal_name_full 'Dalton transactions (Cambridge, England : 2003)'
_journal_page_first 16040
_journal_page_last 16046
_journal_paper_doi 10.1039/c6dt02201d
_journal_volume 45
_journal_year 2016
_chemical_formula_moiety 'C44 H32 Cl2 O2 P2 Pd, 2(C H Cl3)'
_chemical_formula_sum 'C46 H34 Cl8 O2 P2 Pd'
_chemical_formula_weight 1070.67
_chemical_name_systematic
; 
 ? 
;
_space_group_IT_number 14
_symmetry_cell_setting monoclinic
_symmetry_space_group_name_Hall '-P 2yn'
_symmetry_space_group_name_H-M 'P 1 21/n 1'
_atom_sites_solution_hydrogens geom
_atom_sites_solution_primary direct
_atom_sites_solution_secondary difmap
_audit_creation_method SHELXL-97
_audit_update_record
;
2016-08-11 deposited with the CCDC.
2016-08-23 downloaded from the CCDC.
;
_cell_angle_alpha 90.00
_cell_angle_beta 102.1970(10)
_cell_angle_gamma 90.00
_cell_formula_units_Z 4
_cell_length_a 15.9124(13)
_cell_length_b 13.8647(11)
_cell_length_c 20.3717(17)
_cell_measurement_reflns_used 16324
_cell_measurement_temperature 173(1)
_cell_measurement_theta_max 27.75
_cell_measurement_theta_min 2.34
_cell_volume 4393.0(6)
_computing_cell_refinement 'Bruker SMART'
_computing_data_collection 'Bruker SMART'
_computing_data_reduction 'Bruker SAINT'
_computing_molecular_graphics 'Bruker SHELXTL'
_computing_publication_material 'Bruker SHELXTL'
_computing_structure_refinement 'SHELXL-97 (Sheldrick, 1997)'
_computing_structure_solution 'SHELXS-97 (Sheldrick, 1990)'
_diffrn_ambient_temperature 173(1)
_diffrn_measured_fraction_theta_full 0.998
_diffrn_measured_fraction_theta_max 0.998
_diffrn_measurement_device_type 'CCD area detector'
_diffrn_measurement_method 'phi and omega scans'
_diffrn_radiation_monochromator graphite
_diffrn_radiation_source 'fine-focus sealed tube'
_diffrn_radiation_type MoK\a
_diffrn_radiation_wavelength 0.71073
_diffrn_reflns_av_R_equivalents 0.0313
_diffrn_reflns_av_sigmaI/netI 0.0252
_diffrn_reflns_limit_h_max 20
_diffrn_reflns_limit_h_min -20
_diffrn_reflns_limit_k_max 17
_diffrn_reflns_limit_k_min -17
_diffrn_reflns_limit_l_max 26
_diffrn_reflns_limit_l_min -26
_diffrn_reflns_number 48164
_diffrn_reflns_theta_full 27.00
_diffrn_reflns_theta_max 27.00
_diffrn_reflns_theta_min 1.79
_exptl_absorpt_coefficient_mu 1.022
_exptl_absorpt_correction_T_max 0.8702
_exptl_absorpt_correction_T_min 0.7358
_exptl_absorpt_correction_type multi-scan
_exptl_absorpt_process_details 'Bruker SADABS V2.05'
_exptl_crystal_colour yellow
_exptl_crystal_density_diffrn 1.619
_exptl_crystal_density_method 'not measured'
_exptl_crystal_description plate
_exptl_crystal_F_000 2152
_exptl_crystal_size_max 0.32
_exptl_crystal_size_mid 0.25
_exptl_crystal_size_min 0.14
_refine_diff_density_max 2.150
_refine_diff_density_min -1.522
_refine_diff_density_rms 0.131
_refine_ls_extinction_method none
_refine_ls_goodness_of_fit_ref 1.075
_refine_ls_hydrogen_treatment mixed
_refine_ls_matrix_type full
_refine_ls_number_parameters 545
_refine_ls_number_reflns 9569
_refine_ls_number_restraints 0
_refine_ls_restrained_S_all 1.075
_refine_ls_R_factor_all 0.0631
_refine_ls_R_factor_gt 0.0585
_refine_ls_shift/su_max 0.000
_refine_ls_shift/su_mean 0.000
_refine_ls_structure_factor_coef Fsqd
_refine_ls_weighting_details 'calc w=1/[\s^2^(Fo^2^)+(0.0687P)^2^+19.0333P] where P=(Fo^2^+2Fc^2^)/3'
_refine_ls_weighting_scheme calc
_refine_ls_wR_factor_gt 0.1453
_refine_ls_wR_factor_ref 0.1484
_reflns_number_gt 8783
_reflns_number_total 9569
_reflns_threshold_expression >2sigma(I)
_cod_data_source_file c6dt02201d3.cif
_cod_data_source_block 6_CCDC-1411539
_cod_depositor_comments
;
The following automatic conversions were performed:

'_symmetry_cell_setting' value 'Monoclinic' changed to 'monoclinic'
according to
/usr/data/users/saulius/crontab/automatic-downloads/rss-feeds/RSC/lib/dictionaries/cif_core.dic
dictionary named 'cif_core.dic' version 2.4.2 from 2011-04-26.

Automatic conversion script
Id: cif_fix_values 4268 2015-11-12 08:31:59Z antanas 

 Adding full bibliography for 7040462--7040467.cif.
;
_cod_original_sg_symbol_H-M P2(1)/n
_cod_database_code 7040462

loop_
_symmetry_equiv_pos_as_xyz
'x, y, z'
'-x+1/2, y+1/2, -z+1/2'
'-x, -y, -z'
'x-1/2, -y-1/2, z-1/2'

loop_
_atom_site_label
_atom_site_type_symbol
_atom_site_fract_x
_atom_site_fract_y
_atom_site_fract_z
_atom_site_U_iso_or_equiv
_atom_site_adp_type
_atom_site_occupancy
_atom_site_symmetry_multiplicity
_atom_site_calc_flag
_atom_site_refinement_flags
_atom_site_disorder_assembly
_atom_site_disorder_group
C1 C 0.1562(3) 0.6612(3) 0.3825(2) 0.0214(8) Uani 1 1 d . . .
C2 C 0.2213(2) 0.8249(3) 0.47455(18) 0.0161(7) Uani 1 1 d . . .
C3 C 0.1668(2) 0.8845(3) 0.42819(19) 0.0215(8) Uani 1 1 d . . .
H3 H 0.1282 0.8564 0.3912 0.026 Uiso 1 1 calc R . .
C4 C 0.1588(2) 0.6477(3) 0.52139(19) 0.0202(8) Uani 1 1 d . . .
C5 C 0.5039(2) 0.8272(3) 0.56369(18) 0.0161(7) Uani 1 1 d . . .
C6 C 0.5756(2) 0.8869(3) 0.56525(19) 0.0186(7) Uani 1 1 d . . .
H6 H 0.6265 0.8598 0.5557 0.022 Uiso 1 1 calc R . .
C7 C 0.5556(3) 0.6396(3) 0.6183(2) 0.0217(8) Uani 1 1 d . . .
C8 C 0.5993(3) 0.6938(3) 0.4956(2) 0.0209(8) Uani 1 1 d . . .
C9 C 0.5741(2) 0.9848(3) 0.58051(19) 0.0203(8) Uani 1 1 d . . .
H9 H 0.6242 1.0230 0.5828 0.024 Uiso 1 1 calc R . .
C10 C 0.4991(2) 1.0265(3) 0.59238(17) 0.0172(7) Uani 1 1 d . . .
H10 H 0.4969 1.0936 0.6013 0.021 Uiso 1 1 calc R . .
C11 C 0.4279(2) 0.9686(3) 0.59107(17) 0.0145(7) Uani 1 1 d . . .
C12 C 0.3400(2) 1.0052(3) 0.59912(18) 0.0159(7) Uani 1 1 d . . .
H12 H 0.3384 1.0768 0.6050 0.019 Uiso 1 1 calc R . .
C13 C 0.2766(2) 0.9698(3) 0.53653(18) 0.0161(7) Uani 1 1 d . . .
C14 C 0.2232(2) 1.0273(3) 0.49002(19) 0.0194(7) Uani 1 1 d . . .
H14 H 0.2238 1.0954 0.4951 0.023 Uiso 1 1 calc R . .
C15 C 0.1688(3) 0.9839(3) 0.4358(2) 0.0227(8) Uani 1 1 d . . .
H15 H 0.1323 1.0229 0.4034 0.027 Uiso 1 1 calc R . .
C16 C 0.2770(2) 0.8693(3) 0.52827(18) 0.0149(7) Uani 1 1 d . . .
C17 C 0.3211(2) 0.8503(3) 0.64946(18) 0.0162(7) Uani 1 1 d . . .
C18 C 0.3445(2) 0.8205(3) 0.58340(17) 0.0142(7) Uani 1 1 d . . .
H18 H 0.3460 0.7489 0.5778 0.017 Uiso 1 1 calc R . .
C19 C 0.2978(2) 0.7880(3) 0.69649(18) 0.0184(7) Uani 1 1 d . . .
C21 C 0.3184(2) 0.9500(3) 0.65788(18) 0.0163(7) Uani 1 1 d . . .
C22 C 0.2941(3) 0.9892(3) 0.71394(19) 0.0209(8) Uani 1 1 d . . .
C23 C 0.2711(3) 0.9272(3) 0.7610(2) 0.0259(9) Uani 1 1 d . . .
H23 H 0.2543 0.9530 0.7995 0.031 Uiso 1 1 calc R . .
C24 C 0.2727(3) 0.8283(3) 0.7521(2) 0.0248(8) Uani 1 1 d . . .
H24 H 0.2562 0.7871 0.7844 0.030 Uiso 1 1 calc R . .
C25 C 0.1421(3) 0.5490(3) 0.5214(2) 0.0318(10) Uani 1 1 d . . .
H25 H 0.1647 0.5077 0.4922 0.038 Uiso 1 1 calc R . .
C26 C 0.0676(3) 0.6719(3) 0.3700(2) 0.0285(9) Uani 1 1 d . . .
H26 H 0.0410 0.7002 0.4029 0.034 Uiso 1 1 calc R . .
C27 C 0.0177(3) 0.6414(3) 0.3093(2) 0.0356(11) Uani 1 1 d . . .
H27 H -0.0429 0.6501 0.3004 0.043 Uiso 1 1 calc R . .
C28 C 0.0553(3) 0.5985(4) 0.2620(2) 0.0379(11) Uani 1 1 d . . .
H28 H 0.0207 0.5766 0.2208 0.045 Uiso 1 1 calc R . .
C29 C 0.5838(3) 0.6991(3) 0.4262(2) 0.0286(9) Uani 1 1 d . . .
H29 H 0.5264 0.7030 0.4010 0.034 Uiso 1 1 calc R . .
C30 C 0.6521(3) 0.6987(4) 0.3932(2) 0.0357(11) Uani 1 1 d . . .
H30 H 0.6412 0.7029 0.3456 0.043 Uiso 1 1 calc R . .
C31 C 0.6840(3) 0.6849(3) 0.5317(2) 0.0284(9) Uani 1 1 d . . .
H31 H 0.6954 0.6788 0.5792 0.034 Uiso 1 1 calc R . .
C32 C 0.4302(2) 0.8689(3) 0.57928(17) 0.0140(7) Uani 1 1 d . . .
C33 C 0.5644(3) 0.5391(3) 0.6188(2) 0.0295(9) Uani 1 1 d . . .
H33 H 0.5437 0.5031 0.5790 0.035 Uiso 1 1 calc R . .
C34 C 0.6032(3) 0.4925(3) 0.6770(3) 0.0360(11) Uani 1 1 d . . .
H34 H 0.6083 0.4242 0.6774 0.043 Uiso 1 1 calc R . .
C35 C 0.5868(3) 0.6906(3) 0.6767(2) 0.0344(10) Uani 1 1 d . . .
H35 H 0.5806 0.7588 0.6771 0.041 Uiso 1 1 calc R . .
C36 C 0.6271(4) 0.6426(4) 0.7347(3) 0.0475(14) Uani 1 1 d . . .
H36 H 0.6495 0.6782 0.7744 0.057 Uiso 1 1 calc R . .
C37 C 0.6348(4) 0.5439(4) 0.7348(3) 0.0428(12) Uani 1 1 d . . .
H37 H 0.6619 0.5112 0.7747 0.051 Uiso 1 1 calc R . .
C38 C 0.7514(3) 0.6850(3) 0.4984(2) 0.0324(10) Uani 1 1 d . . .
H38 H 0.8090 0.6801 0.5232 0.039 Uiso 1 1 calc R . .
C39 C 0.7354(3) 0.6923(4) 0.4294(2) 0.0343(10) Uani 1 1 d . . .
H39 H 0.7819 0.6929 0.4068 0.041 Uiso 1 1 calc R . .
C40 C 0.1939(3) 0.6185(4) 0.3348(2) 0.0331(10) Uani 1 1 d . . .
H40 H 0.2545 0.6104 0.3431 0.040 Uiso 1 1 calc R . .
C41 C 0.1429(4) 0.5874(4) 0.2743(3) 0.0435(12) Uani 1 1 d . . .
H41 H 0.1690 0.5583 0.2414 0.052 Uiso 1 1 calc R . .
C42 C 0.1272(3) 0.7067(3) 0.5649(2) 0.0357(11) Uani 1 1 d . . .
H42 H 0.1387 0.7740 0.5659 0.043 Uiso 1 1 calc R . .
C43 C 0.0782(4) 0.6671(4) 0.6078(3) 0.0558(17) Uani 1 1 d . . .
H43 H 0.0563 0.7077 0.6378 0.067 Uiso 1 1 calc R . .
C44 C 0.0615(4) 0.5695(4) 0.6066(3) 0.0475(13) Uani 1 1 d . . .
H44 H 0.0280 0.5430 0.6356 0.057 Uiso 1 1 calc R . .
C45 C 0.0935(3) 0.5107(4) 0.5633(3) 0.0410(12) Uani 1 1 d . . .
H45 H 0.0819 0.4435 0.5624 0.049 Uiso 1 1 calc R . .
Cl1 Cl 0.35476(6) 0.55868(7) 0.57333(5) 0.0262(2) Uani 1 1 d . . .
Cl2 Cl 0.37179(6) 0.76163(7) 0.39680(5) 0.0241(2) Uani 1 1 d . . .
O1 O 0.2958(2) 0.6890(2) 0.69135(14) 0.0245(6) Uani 1 1 d . . .
H1 H 0.3145 0.6722 0.6574 0.037 Uiso 1 1 calc R . .
O2 O 0.2913(2) 1.0882(2) 0.71859(15) 0.0280(6) Uani 1 1 d . . .
H2 H 0.2799 1.1037 0.7556 0.042 Uiso 1 1 calc R . .
P1 P 0.22203(6) 0.69401(7) 0.46379(5) 0.01634(19) Uani 1 1 d . . .
P2 P 0.51026(6) 0.69974(7) 0.53979(5) 0.0176(2) Uani 1 1 d . . .
Pd1 Pd 0.367873(18) 0.66164(2) 0.487230(14) 0.01749(10) Uani 1 1 d . . .
C47 C 0.4028(4) 0.5715(6) 0.8813(4) 0.073(2) Uani 1 1 d . . .
H47 H 0.3388 0.5749 0.8664 0.087 Uiso 1 1 calc R . .
Cl3 Cl 0.43598(12) 0.65746(13) 0.94459(13) 0.0805(6) Uani 1 1 d . . .
Cl4 Cl 0.43108(12) 0.45542(12) 0.91169(11) 0.0719(5) Uani 1 1 d . . .
Cl5 Cl 0.44952(14) 0.59447(18) 0.81126(11) 0.0927(8) Uani 1 1 d . . .
C48 C 0.6093(9) 0.2530(10) 0.7692(7) 0.057(3) Uiso 0.50 1 d P A 1
H48 H 0.6137 0.2495 0.7210 0.068 Uiso 0.50 1 calc PR A 1
Cl6 Cl 0.7040(3) 0.3172(2) 0.82354(19) 0.0657(9) Uani 0.50 1 d P A 1
Cl7 Cl 0.5210(3) 0.3329(3) 0.7826(2) 0.0732(11) Uani 0.50 1 d P A 1
Cl8 Cl 0.6424(5) 0.1313(4) 0.8180(4) 0.124(2) Uani 0.50 1 d P A 1
C49 C 0.5269(7) 0.2865(9) 0.7591(6) 0.037(2) Uiso 0.50 1 d P B 2
Cl9 Cl 0.5045(4) 0.1650(5) 0.7419(3) 0.1167(18) Uiso 0.50 1 d P B 2
Cl10 Cl 0.5944(6) 0.1425(7) 0.7851(5) 0.151(3) Uiso 0.50 1 d P B 2
Cl11 Cl 0.6578(11) 0.2855(13) 0.8150(9) 0.273(8) Uiso 0.50 1 d P B 2

loop_
_atom_site_aniso_label
_atom_site_aniso_U_11
_atom_site_aniso_U_22
_atom_site_aniso_U_33
_atom_site_aniso_U_23
_atom_site_aniso_U_13
_atom_site_aniso_U_12
C1 0.0231(19) 0.0183(18) 0.0213(19) -0.0020(14) 0.0014(15) -0.0064(15)
C2 0.0186(17) 0.0128(16) 0.0188(17) -0.0009(13) 0.0083(14) -0.0011(13)
C3 0.0200(18) 0.025(2) 0.0192(18) 0.0006(15) 0.0026(14) 0.0018(15)
C4 0.0168(17) 0.0223(19) 0.0214(18) 0.0005(15) 0.0042(14) -0.0027(14)
C5 0.0198(18) 0.0123(16) 0.0173(17) -0.0009(13) 0.0068(14) 0.0006(13)
C6 0.0151(17) 0.0210(19) 0.0209(18) -0.0010(14) 0.0067(14) 0.0013(14)
C7 0.0228(19) 0.0202(19) 0.0241(19) 0.0034(15) 0.0094(15) 0.0046(15)
C8 0.0215(19) 0.0164(18) 0.028(2) -0.0031(15) 0.0129(16) 0.0005(14)
C9 0.0197(18) 0.0186(18) 0.0232(19) 0.0002(14) 0.0059(14) -0.0062(14)
C10 0.0241(18) 0.0134(17) 0.0144(17) 0.0003(13) 0.0051(14) -0.0013(14)
C11 0.0192(17) 0.0147(17) 0.0099(15) 0.0006(12) 0.0038(13) 0.0009(13)
C12 0.0198(17) 0.0118(16) 0.0177(17) -0.0011(13) 0.0077(14) 0.0011(13)
C13 0.0174(17) 0.0165(17) 0.0167(17) -0.0006(13) 0.0088(14) 0.0002(13)
C14 0.0201(18) 0.0142(17) 0.0258(19) 0.0032(14) 0.0090(15) 0.0027(14)
C15 0.0239(19) 0.0216(19) 0.0228(19) 0.0056(15) 0.0053(15) 0.0039(15)
C16 0.0155(16) 0.0139(16) 0.0173(17) 0.0004(13) 0.0081(13) 0.0008(13)
C17 0.0155(16) 0.0180(18) 0.0165(17) -0.0012(13) 0.0066(13) -0.0008(13)
C18 0.0159(16) 0.0147(16) 0.0133(16) -0.0005(13) 0.0059(13) -0.0002(13)
C19 0.0201(18) 0.0187(18) 0.0179(17) 0.0026(14) 0.0072(14) -0.0006(14)
C21 0.0146(16) 0.0176(18) 0.0177(17) -0.0016(14) 0.0057(13) -0.0009(13)
C22 0.0236(19) 0.0195(19) 0.0215(18) -0.0052(15) 0.0092(15) -0.0011(15)
C23 0.032(2) 0.032(2) 0.0181(19) -0.0031(16) 0.0144(16) 0.0004(17)
C24 0.032(2) 0.027(2) 0.0200(19) 0.0041(15) 0.0147(17) -0.0015(17)
C25 0.031(2) 0.024(2) 0.042(3) 0.0019(18) 0.0113(19) -0.0024(18)
C26 0.025(2) 0.030(2) 0.030(2) -0.0017(17) 0.0040(17) -0.0016(17)
C27 0.030(2) 0.031(2) 0.039(3) 0.006(2) -0.0082(19) -0.0061(19)
C28 0.051(3) 0.032(2) 0.024(2) -0.0027(18) -0.007(2) -0.013(2)
C29 0.026(2) 0.034(2) 0.028(2) 0.0023(18) 0.0110(17) 0.0067(18)
C30 0.037(3) 0.045(3) 0.030(2) 0.005(2) 0.019(2) 0.008(2)
C31 0.024(2) 0.034(2) 0.028(2) -0.0076(18) 0.0093(17) 0.0005(17)
C32 0.0166(16) 0.0143(16) 0.0122(16) 0.0001(13) 0.0055(13) -0.0011(13)
C33 0.031(2) 0.024(2) 0.034(2) -0.0002(17) 0.0076(18) 0.0058(17)
C34 0.041(3) 0.023(2) 0.047(3) 0.009(2) 0.016(2) 0.0112(19)
C35 0.053(3) 0.026(2) 0.025(2) 0.0028(17) 0.010(2) 0.004(2)
C36 0.078(4) 0.038(3) 0.024(2) 0.002(2) 0.005(2) 0.003(3)
C37 0.055(3) 0.041(3) 0.033(3) 0.016(2) 0.010(2) 0.012(2)
C38 0.019(2) 0.037(2) 0.043(3) -0.008(2) 0.0115(18) 0.0000(18)
C39 0.033(2) 0.035(2) 0.042(3) -0.004(2) 0.024(2) 0.0001(19)
C40 0.029(2) 0.039(3) 0.031(2) -0.013(2) 0.0070(18) -0.0045(19)
C41 0.051(3) 0.049(3) 0.029(2) -0.016(2) 0.006(2) -0.006(2)
C42 0.044(3) 0.028(2) 0.043(3) -0.004(2) 0.027(2) -0.008(2)
C43 0.072(4) 0.051(3) 0.059(4) -0.007(3) 0.049(3) -0.009(3)
C44 0.049(3) 0.050(3) 0.051(3) 0.013(3) 0.028(3) -0.010(3)
C45 0.038(3) 0.031(3) 0.056(3) 0.012(2) 0.014(2) -0.007(2)
Cl1 0.0260(5) 0.0192(5) 0.0344(5) 0.0049(4) 0.0082(4) 0.0004(4)
Cl2 0.0254(5) 0.0248(5) 0.0240(5) -0.0005(4) 0.0096(4) -0.0020(4)
O1 0.0369(16) 0.0177(13) 0.0230(14) 0.0030(11) 0.0159(12) -0.0019(12)
O2 0.0411(17) 0.0198(14) 0.0279(15) -0.0070(12) 0.0182(13) 0.0007(13)
P1 0.0169(4) 0.0152(4) 0.0175(4) -0.0023(3) 0.0049(3) -0.0015(3)
P2 0.0187(5) 0.0159(5) 0.0200(5) -0.0023(4) 0.0083(4) 0.0011(4)
Pd1 0.01760(16) 0.01596(16) 0.02005(16) -0.00336(10) 0.00660(11) -0.00036(10)
C47 0.023(3) 0.078(5) 0.113(6) 0.032(4) 0.002(3) -0.007(3)
Cl3 0.0578(10) 0.0568(10) 0.1393(19) 0.0088(11) 0.0490(12) -0.0063(8)
Cl4 0.0666(10) 0.0481(9) 0.1136(15) 0.0142(9) 0.0478(11) 0.0002(8)
Cl5 0.0823(13) 0.1070(17) 0.0706(12) 0.0352(12) -0.0249(10) -0.0320(12)
Cl6 0.083(2) 0.0374(15) 0.068(2) 0.0153(14) -0.0036(18) 0.0161(16)
Cl7 0.095(3) 0.058(2) 0.078(2) 0.0118(19) 0.046(2) -0.0239(19)
Cl8 0.133(5) 0.069(3) 0.163(6) -0.029(3) 0.015(5) -0.035(3)

loop_
_atom_type_symbol
_atom_type_description
_atom_type_scat_dispersion_real
_atom_type_scat_dispersion_imag
_atom_type_scat_source
C C 0.0033 0.0016 'International Tables Vol C Tables 4.2.6.8 and 6.1.1.4'
H H 0.0000 0.0000 'International Tables Vol C Tables 4.2.6.8 and 6.1.1.4'
O O 0.0106 0.0060 'International Tables Vol C Tables 4.2.6.8 and 6.1.1.4'
Cl Cl 0.1484 0.1585 'International Tables Vol C Tables 4.2.6.8 and 6.1.1.4'
P P 0.1023 0.0942 'International Tables Vol C Tables 4.2.6.8 and 6.1.1.4'
Pd Pd -0.9988 1.0072 'International Tables Vol C Tables 4.2.6.8 and 6.1.1.4'

loop_
_geom_angle_atom_site_label_1
_geom_angle_atom_site_label_2
_geom_angle_atom_site_label_3
_geom_angle
C40 C1 C26 119.5(4)
C40 C1 P1 119.8(3)
C26 C1 P1 120.5(3)
C16 C2 C3 117.7(3)
C16 C2 P1 120.8(3)
C3 C2 P1 121.4(3)
C15 C3 C2 120.8(4)
C15 C3 H3 119.6
C2 C3 H3 119.6
C42 C4 C25 119.2(4)
C42 C4 P1 122.2(3)
C25 C4 P1 118.6(3)
C32 C5 C6 117.8(3)
C32 C5 P2 123.4(3)
C6 C5 P2 118.8(3)
C9 C6 C5 121.8(3)
C9 C6 H6 119.1
C5 C6 H6 119.1
C35 C7 C33 119.1(4)
C35 C7 P2 121.8(3)
C33 C7 P2 119.0(3)
C29 C8 C31 119.0(4)
C29 C8 P2 120.6(3)
C31 C8 P2 120.4(3)
C10 C9 C6 119.9(3)
C10 C9 H9 120.1
C6 C9 H9 120.1
C11 C10 C9 119.0(3)
C11 C10 H10 120.5
C9 C10 H10 120.5
C10 C11 C32 121.5(3)
C10 C11 C12 124.7(3)
C32 C11 C12 113.7(3)
C21 C12 C11 106.3(3)
C21 C12 C13 106.0(3)
C11 C12 C13 105.1(3)
C21 C12 H12 112.9
C11 C12 H12 112.9
C13 C12 H12 112.9
C14 C13 C16 120.5(3)
C14 C13 C12 125.9(3)
C16 C13 C12 113.6(3)
C13 C14 C15 119.0(4)
C13 C14 H14 120.5
C15 C14 H14 120.5
C3 C15 C14 121.0(4)
C3 C15 H15 119.5
C14 C15 H15 119.5
C2 C16 C13 120.9(3)
C2 C16 C18 127.4(3)
C13 C16 C18 111.7(3)
C21 C17 C19 120.6(3)
C21 C17 C18 113.3(3)
C19 C17 C18 125.9(3)
C17 C18 C16 105.2(3)
C17 C18 C32 108.3(3)
C16 C18 C32 105.0(3)
C17 C18 H18 112.6
C16 C18 H18 112.6
C32 C18 H18 112.6
O1 C19 C24 117.1(3)
O1 C19 C17 124.7(3)
C24 C19 C17 118.2(4)
C22 C21 C17 120.6(3)
C22 C21 C12 126.7(3)
C17 C21 C12 112.6(3)
O2 C22 C21 117.7(3)
O2 C22 C23 123.4(3)
C21 C22 C23 118.9(4)
C24 C23 C22 120.4(4)
C24 C23 H23 119.8
C22 C23 H23 119.8
C23 C24 C19 121.4(4)
C23 C24 H24 119.3
C19 C24 H24 119.3
C45 C25 C4 120.8(4)
C45 C25 H25 119.6
C4 C25 H25 119.6
C27 C26 C1 120.0(4)
C27 C26 H26 120.0
C1 C26 H26 120.0
C28 C27 C26 120.4(5)
C28 C27 H27 119.8
C26 C27 H27 119.8
C27 C28 C41 119.8(4)
C27 C28 H28 120.1
C41 C28 H28 120.1
C8 C29 C30 120.2(4)
C8 C29 H29 119.9
C30 C29 H29 119.9
C39 C30 C29 120.2(4)
C39 C30 H30 119.9
C29 C30 H30 119.9
C38 C31 C8 120.2(4)
C38 C31 H31 119.9
C8 C31 H31 119.9
C5 C32 C11 119.8(3)
C5 C32 C18 128.8(3)
C11 C32 C18 111.4(3)
C34 C33 C7 119.9(4)
C34 C33 H33 120.0
C7 C33 H33 120.0
C37 C34 C33 120.7(4)
C37 C34 H34 119.7
C33 C34 H34 119.7
C7 C35 C36 120.3(4)
C7 C35 H35 119.9
C36 C35 H35 119.9
C37 C36 C35 120.2(5)
C37 C36 H36 119.9
C35 C36 H36 119.9
C36 C37 C34 119.8(5)
C36 C37 H37 120.1
C34 C37 H37 120.1
C39 C38 C31 120.3(4)
C39 C38 H38 119.8
C31 C38 H38 119.8
C30 C39 C38 120.0(4)
C30 C39 H39 120.0
C38 C39 H39 120.0
C1 C40 C41 119.9(4)
C1 C40 H40 120.1
C41 C40 H40 120.1
C28 C41 C40 120.5(5)
C28 C41 H41 119.8
C40 C41 H41 119.8
C4 C42 C43 119.7(5)
C4 C42 H42 120.1
C43 C42 H42 120.1
C44 C43 C42 120.3(5)
C44 C43 H43 119.8
C42 C43 H43 119.8
C45 C44 C43 119.8(5)
C45 C44 H44 120.1
C43 C44 H44 120.1
C44 C45 C25 120.2(5)
C44 C45 H45 119.9
C25 C45 H45 119.9
C19 O1 H1 109.5
C22 O2 H2 109.5
C4 P1 C1 102.03(18)
C4 P1 C2 104.75(17)
C1 P1 C2 109.89(18)
C4 P1 Pd1 117.81(13)
C1 P1 Pd1 119.92(14)
C2 P1 Pd1 101.52(12)
C7 P2 C8 101.99(18)
C7 P2 C5 103.99(18)
C8 P2 C5 105.33(17)
C7 P2 Pd1 117.63(14)
C8 P2 Pd1 122.44(14)
C5 P2 Pd1 103.54(12)
Cl1 Pd1 P1 91.67(4)
Cl1 Pd1 Cl2 176.06(4)
P1 Pd1 Cl2 85.07(3)
Cl1 Pd1 P2 91.49(4)
P1 Pd1 P2 151.46(4)
Cl2 Pd1 P2 92.43(4)
Cl4 C47 Cl3 110.5(4)
Cl4 C47 Cl5 109.2(5)
Cl3 C47 Cl5 111.0(4)
Cl4 C47 H47 108.7
Cl3 C47 H47 108.7
Cl5 C47 H47 108.7
Cl7 C48 Cl6 99.7(7)
Cl7 C48 Cl8 124.6(8)
Cl6 C48 Cl8 90.8(6)
Cl7 C48 H48 112.7
Cl6 C48 H48 112.7
Cl8 C48 H48 112.7
Cl9 C49 Cl11 103.5(7)
Cl10 Cl9 C49 87.4(6)
Cl9 Cl10 Cl11 106.6(7)
C49 Cl11 Cl10 62.2(6)

loop_
_geom_bond_atom_site_label_1
_geom_bond_atom_site_label_2
_geom_bond_distance
C1 C40 1.379(6)
C1 C26 1.388(6)
C1 P1 1.820(4)
C2 C16 1.398(5)
C2 C3 1.408(5)
C2 P1 1.828(4)
C3 C15 1.385(6)
C3 H3 0.9500
C4 C42 1.377(6)
C4 C25 1.394(6)
C4 P1 1.817(4)
C5 C32 1.402(5)
C5 C6 1.404(5)
C5 P2 1.842(4)
C6 C9 1.394(5)
C6 H6 0.9500
C7 C35 1.382(6)
C7 C33 1.401(6)
C7 P2 1.813(4)
C8 C29 1.386(6)
C8 C31 1.398(6)
C8 P2 1.833(4)
C9 C10 1.392(5)
C9 H9 0.9500
C10 C11 1.384(5)
C10 H10 0.9500
C11 C32 1.406(5)
C11 C12 1.530(5)
C12 C21 1.520(5)
C12 C13 1.531(5)
C12 H12 1.0000
C13 C14 1.384(5)
C13 C16 1.403(5)
C14 C15 1.388(6)
C14 H14 0.9500
C15 H15 0.9500
C16 C18 1.537(5)
C17 C21 1.395(5)
C17 C19 1.397(5)
C17 C18 1.527(5)
C18 C32 1.538(5)
C18 H18 1.0000
C19 O1 1.376(5)
C19 C24 1.395(5)
C21 C22 1.391(5)
C22 O2 1.377(5)
C22 C23 1.394(6)
C23 C24 1.384(6)
C23 H23 0.9500
C24 H24 0.9500
C25 C45 1.374(7)
C25 H25 0.9500
C26 C27 1.387(6)
C26 H26 0.9500
C27 C28 1.372(8)
C27 H27 0.9500
C28 C41 1.372(8)
C28 H28 0.9500
C29 C30 1.393(6)
C29 H29 0.9500
C30 C39 1.377(7)
C30 H30 0.9500
C31 C38 1.386(6)
C31 H31 0.9500
C33 C34 1.377(7)
C33 H33 0.9500
C34 C37 1.377(8)
C34 H34 0.9500
C35 C36 1.390(7)
C35 H35 0.9500
C36 C37 1.374(8)
C36 H36 0.9500
C37 H37 0.9500
C38 C39 1.378(7)
C38 H38 0.9500
C39 H39 0.9500
C40 C41 1.392(6)
C40 H40 0.9500
C41 H41 0.9500
C42 C43 1.400(7)
C42 H42 0.9500
C43 C44 1.377(8)
C43 H43 0.9500
C44 C45 1.374(8)
C44 H44 0.9500
C45 H45 0.9500
Cl1 Pd1 2.3049(10)
Cl2 Pd1 2.3170(10)
O1 H1 0.8400
O2 H2 0.8400
P1 Pd1 2.3123(10)
P2 Pd1 2.3524(10)
C47 Cl4 1.749(7)
C47 Cl3 1.753(9)
C47 Cl5 1.772(8)
C47 H47 1.0000
C48 Cl7 1.854(14)
C48 Cl6 1.892(15)
C48 Cl8 1.973(15)
C48 H48 1.0000
C49 Cl9 1.743(13)
C49 Cl11 2.15(2)
Cl9 Cl10 1.544(11)
Cl10 Cl11 2.25(2)

loop_
_geom_hbond_atom_site_label_D
_geom_hbond_atom_site_label_H
_geom_hbond_atom_site_label_A
_geom_hbond_distance_DH
_geom_hbond_distance_HA
_geom_hbond_distance_DA
_geom_hbond_angle_DHA
_geom_hbond_site_symmetry_A
O2 H2 O1 0.84 2.14 2.884(4) 147.9 2_556
O1 H1 Cl1 0.84 2.51 3.298(3) 157.2 .
